data_1564900
loop_
_publ_author_name
'Su, Jian'
'Yuan, Shuai'
'Cheng, Yi-Xun'
'Yang, Zhi-Mei'
'Zuo, Jing-Lin'

_publ_section_title
;
 Coordination-Bond-Directed Synthesis of Hydrogen-bonded Organic
 Frameworks from Metal--Organic Frameworks as Templates
;
_journal_name_full 'Chemical Science'
_journal_paper_doi 10.1039/D1SC03962H
_journal_year 2021
_chemical_formula_moiety '0.5(C68 H36 Cu2 O16 S8), C3 H7 N O, 2(C H4.5 N0.5)'
_chemical_formula_sum 'C39 H34 Cu N2 O9 S4'
_chemical_formula_weight 866.51
_space_group_crystal_system monoclinic
_space_group_IT_number 15
_space_group_name_Hall '-C 2yc'
_space_group_name_H-M_alt 'C 1 2/c 1'
_atom_sites_solution_hydrogens mixed
_atom_sites_solution_primary dual
_audit_creation_date 2021-09-09
_audit_creation_method
;
Olex2 1.2-beta
(compiled 2018.05.29 svn.r3508 for OlexSys, GUI svn.r5506)
;
_audit_update_record
;
2021-09-15 deposited with the CCDC.	2021-10-11 downloaded from the CCDC.
;
_cell_angle_alpha 90
_cell_angle_beta 97.5830(10)
_cell_angle_gamma 90
_cell_formula_units_Z 4
_cell_length_a 19.1651(9)
_cell_length_b 34.7043(16)
_cell_length_c 8.8821(4)
_cell_measurement_reflns_used 9977
_cell_measurement_temperature 296(2)
_cell_measurement_theta_max 27.58
_cell_measurement_theta_min 2.35
_cell_volume 5855.9(5)
_computing_cell_refinement 'SAINT v8.37A (Bruker, 2015)'
_computing_data_collection 'Bruker SMART'
_computing_data_reduction 'SAINT v8.37A (Bruker, 2015)'
_computing_molecular_graphics 'Olex2 (Dolomanov et al., 2009)'
_computing_publication_material 'Olex2 (Dolomanov et al., 2009)'
_computing_structure_refinement 'XL (Sheldrick, 2008)'
_computing_structure_solution 'ShelXT (Sheldrick, 2015)'
_diffrn_ambient_temperature 296.15
_diffrn_measured_fraction_theta_full 0.992
_diffrn_measured_fraction_theta_max 0.991
_diffrn_measurement_device_type 'Bruker APEX-II CCD'
_diffrn_measurement_method '\f and \w scans'
_diffrn_radiation_type MoK\a
_diffrn_radiation_wavelength 0.71073
_diffrn_reflns_av_R_equivalents 0.0305
_diffrn_reflns_av_unetI/netI 0.0286
_diffrn_reflns_Laue_measured_fraction_full 0.992
_diffrn_reflns_Laue_measured_fraction_max 0.991
_diffrn_reflns_limit_h_max 22
_diffrn_reflns_limit_h_min -24
_diffrn_reflns_limit_k_max 42
_diffrn_reflns_limit_k_min -45
_diffrn_reflns_limit_l_max 11
_diffrn_reflns_limit_l_min -11
_diffrn_reflns_number 25669
_diffrn_reflns_point_group_measured_fraction_full 0.992
_diffrn_reflns_point_group_measured_fraction_max 0.991
_diffrn_reflns_theta_full 25.242
_diffrn_reflns_theta_max 27.604
_diffrn_reflns_theta_min 2.347
_diffrn_source 'fine-focus sealed tube'
_diffrn_standards_number 0
_exptl_absorpt_coefficient_mu 0.554
_exptl_absorpt_correction_type none
_exptl_crystal_colour red
_exptl_crystal_density_diffrn 0.983
_exptl_crystal_description neddle-like
_exptl_crystal_F_000 1788
_exptl_crystal_size_max 0.27
_exptl_crystal_size_mid 0.2
_exptl_crystal_size_min 0.18
_refine_diff_density_max 1.273
_refine_diff_density_min -0.631
_refine_diff_density_rms 0.105
_refine_ls_extinction_method none
_refine_ls_goodness_of_fit_ref 1.062
_refine_ls_hydrogen_treatment mixed
_refine_ls_matrix_type full
_refine_ls_number_parameters 298
_refine_ls_number_reflns 6751
_refine_ls_number_restraints 130
_refine_ls_restrained_S_all 1.078
_refine_ls_R_factor_all 0.0739
_refine_ls_R_factor_gt 0.0616
_refine_ls_shift/su_max 0.000
_refine_ls_shift/su_mean 0.000
_refine_ls_structure_factor_coef Fsqd
_refine_ls_weighting_details 'w=1/[\s^2^(Fo^2^)+(0.1463P)^2^+7.6264P] where P=(Fo^2^+2Fc^2^)/3'
_refine_ls_weighting_scheme calc
_refine_ls_wR_factor_gt 0.2022
_refine_ls_wR_factor_ref 0.2154
_reflns_Friedel_coverage 0.000
_reflns_number_gt 5393
_reflns_number_total 6751
_reflns_threshold_expression 'I > 2\s(I)'
_cod_data_source_file d1sc03962h2.cif
_cod_data_source_block CuI_TTFTB
_cod_database_code 1564900
_shelx_shelxl_version_number 2014/7
_shelx_space_group_comment
;
The symmetry employed for this shelxl refinement is uniquely defined
by the following loop, which should always be used as a source of
symmetry information in preference to the above space-group names.
They are only intended as comments.
;
_olex2_refinement_description
;
1. Fixed Uiso
 At 1.2 times of:
  All C(H) groups, All N(H) groups
 At 1.5 times of:
  All C(H,H,H) groups
2. Restrained distances
 C22-C21
 2.5 with sigma of 0.02
 C22-O5
 1.2 with sigma of 0.02
 N2-C23
 1.5 with sigma of 0.02
 C23-O5
 2.5 with sigma of 0.02
 C19-C20
 2.5 with sigma of 0.02
 N1-C19 = N1-C20 = N2_$1-C22_$1 = N2_$1-C21_$1
 1.5 with sigma of 0.02
 C20-H1B
 1.9 with sigma of 0.02
 C19-H1B
 1.9 with sigma of 0.02
 H1B-H1A
 1.5 with sigma of 0.02
 O3-H3
 0.82 with sigma of 0.02
3. Uiso/Uaniso restraints and constraints
O5 \\sim N2 \\sim C21 \\sim C22 \\sim C23: within 2A with sigma of 0.01 and
sigma for terminal atoms of 0.02
N2 \\sim C21 \\sim C22 \\sim N1 \\sim C19 \\sim C20: within 2A with sigma of
0.01 and sigma for terminal atoms of 0.02
Uanis(N2) \\sim Ueq, Uanis(C21) \\sim Ueq, Uanis(C22) \\sim Ueq, Uanis(O5)
\\sim Ueq, Uanis(C23) \\sim Ueq: with sigma of 0.01 and sigma for terminal
atoms of 0.02
Uanis(N1) \\sim Ueq, Uanis(C20) \\sim Ueq, Uanis(C19) \\sim Ueq, Uanis(C22)
\\sim Ueq, Uanis(C21) \\sim Ueq, Uanis(N2) \\sim Ueq: with sigma of 0.01 and
sigma for terminal atoms of 0.02
4. Rigid body (RIGU) restrains
 O5, N2, C21, C22, C23
 with sigma for 1-2 distances of 0.01 and sigma for 1-3 distances of 0.01
 N2, C21, C22, N1, C19, C20
 with sigma for 1-2 distances of 0.01 and sigma for 1-3 distances of 0.01
5. Others
 Fixed Sof: O5(0.5) N2(0.5) C21(0.5) H21A(0.5) H21B(0.5) H21C(0.5) C22(0.5)
 H22(0.5) C23(0.5) H23A(0.5) H23B(0.5) H23C(0.5) N1(0.5) H1A(0.5) C19(0.5)
 H19A(0.5) H19B(0.5) H19C(0.5) C20(0.5) H20A(0.5) H20B(0.5) H20C(0.5)
6.a Riding coordinates:
 N1(H1A), C19(H19A,H19B,H19C)
6.b Aromatic/amide H refined with riding coordinates:
 C3(H3A), C4(H4), C6(H6), C7(H7), C13(H13), C14(H14), C16(H16), C17(H17),
 C22(H22)
6.c Idealised Me refined as rotating group:
 C21(H21A,H21B,H21C), C23(H23A,H23B,H23C), C20(H20A,H20B,H20C)
;
_olex2_submission_special_instructions 'No special instructions were received'

loop_
_space_group_symop_operation_xyz
'x, y, z'
'-x, y, -z+1/2'
'x+1/2, y+1/2, z'
'-x+1/2, y+1/2, -z+1/2'
'-x, -y, -z'
'x, -y, z-1/2'
'-x+1/2, -y+1/2, -z'
'x+1/2, -y+1/2, z-1/2'

loop_
_atom_site_label
_atom_site_type_symbol
_atom_site_fract_x
_atom_site_fract_y
_atom_site_fract_z
_atom_site_U_iso_or_equiv
_atom_site_adp_type
_atom_site_occupancy
_atom_site_site_symmetry_order
_atom_site_calc_flag
_atom_site_refinement_flags_posn
_atom_site_refinement_flags_adp
_atom_site_refinement_flags_occupancy
_atom_site_disorder_assembly
_atom_site_disorder_group
Cu1 Cu 0.7500 0.7500 1.0000 0.0539(2) Uani 1 2 d S T P . .
S1 S 0.56541(3) 0.50175(2) 0.85756(7) 0.0257(2) Uani 1 1 d . . . . .
S2 S 0.43919(3) 0.40834(2) 0.62888(7) 0.02247(19) Uani 1 1 d . . . . .
O1 O 0.70287(15) 0.70461(6) 0.9542(3) 0.0532(7) Uani 1 1 d . . . . .
O2 O 0.74465(12) 0.67075(6) 1.1593(3) 0.0403(5) Uani 1 1 d . . . . .
O3 O 0.29833(12) 0.22637(6) 0.3271(3) 0.0397(5) Uani 1 1 d D . . . .
H3 H 0.288(2) 0.2095(10) 0.267(4) 0.062(13) Uiso 1 1 d D . . . .
O4 O 0.40054(13) 0.21946(7) 0.2354(3) 0.0526(7) Uani 1 1 d . . . . .
C1 C 0.70722(16) 0.67467(8) 1.0348(3) 0.0321(6) Uani 1 1 d . . . . .
C2 C 0.66241(14) 0.64131(7) 0.9727(3) 0.0269(5) Uani 1 1 d . . . . .
C3 C 0.62300(16) 0.64371(7) 0.8287(3) 0.0301(6) Uani 1 1 d . . . . .
H3A H 0.6254 0.6659 0.7707 0.036 Uiso 1 1 calc R . . . .
C4 C 0.58064(15) 0.61349(7) 0.7719(3) 0.0274(6) Uani 1 1 d . . . . .
H4 H 0.5554 0.6153 0.6753 0.033 Uiso 1 1 calc R . . . .
C5 C 0.57530(13) 0.58005(7) 0.8585(3) 0.0207(5) Uani 1 1 d . . . . .
C6 C 0.61536(13) 0.57754(7) 1.0014(3) 0.0233(5) Uani 1 1 d . . . . .
H6 H 0.6130 0.5554 1.0595 0.028 Uiso 1 1 calc R . . . .
C7 C 0.65874(14) 0.60780(7) 1.0579(3) 0.0266(5) Uani 1 1 d . . . . .
H7 H 0.6854 0.6057 1.1529 0.032 Uiso 1 1 calc R . . . .
C8 C 0.53044(13) 0.54718(6) 0.7983(3) 0.0202(5) Uani 1 1 d . . . . .
C9 C 0.5000 0.47446(9) 0.7500 0.0209(7) Uani 1 2 d S T P . .
C10 C 0.5000 0.43563(9) 0.7500 0.0195(6) Uani 1 2 d S T P . .
C11 C 0.47288(14) 0.36314(6) 0.6932(3) 0.0224(5) Uani 1 1 d . . . . .
C12 C 0.44394(13) 0.32910(7) 0.6056(3) 0.0218(5) Uani 1 1 d . . . . .
C13 C 0.37186(15) 0.32114(8) 0.5845(3) 0.0284(6) Uani 1 1 d . . . . .
H13 H 0.3411 0.3368 0.6298 0.034 Uiso 1 1 calc R . . . .
C14 C 0.34604(15) 0.29000(8) 0.4963(3) 0.0296(6) Uani 1 1 d . . . . .
H14 H 0.2983 0.2841 0.4861 0.036 Uiso 1 1 calc R . . . .
C15 C 0.39141(15) 0.26742(7) 0.4229(3) 0.0265(5) Uani 1 1 d . . . . .
C16 C 0.46327(15) 0.27531(7) 0.4432(3) 0.0270(5) Uani 1 1 d . . . . .
H16 H 0.4938 0.2602 0.3951 0.032 Uiso 1 1 calc R . . . .
C17 C 0.48929(14) 0.30574(7) 0.5356(3) 0.0254(5) Uani 1 1 d . . . . .
H17 H 0.5374 0.3106 0.5510 0.030 Uiso 1 1 calc R . . . .
C18 C 0.36423(16) 0.23511(8) 0.3188(3) 0.0329(6) Uani 1 1 d . . . . .
O5 O 0.6396(8) 0.1278(3) 0.5861(14) 0.152(4) Uani 0.5 1 d D U . . .
N2 N 0.6205(6) 0.1864(3) 0.7173(11) 0.099(3) Uani 0.5 1 d D U . . .
C21 C 0.6137(6) 0.2262(2) 0.6878(10) 0.065(2) Uani 0.5 1 d D U . . .
H21A H 0.6323 0.2322 0.5953 0.097 Uiso 0.5 1 calc GR . . . .
H21B H 0.6392 0.2404 0.7702 0.097 Uiso 0.5 1 calc GR . . . .
H21C H 0.5648 0.2333 0.6777 0.097 Uiso 0.5 1 calc GR . . . .
C22 C 0.6251(8) 0.1613(3) 0.5819(14) 0.099(3) Uani 0.5 1 d D U . . .
H22 H 0.6158 0.1727 0.4866 0.119 Uiso 0.5 1 calc R . . . .
C23 C 0.6620(11) 0.1659(5) 0.8403(17) 0.166(6) Uani 0.5 1 d D U . . .
H23A H 0.7040 0.1802 0.8741 0.249 Uiso 0.5 1 calc GR . . . .
H23B H 0.6746 0.1410 0.8051 0.249 Uiso 0.5 1 calc GR . . . .
H23C H 0.6350 0.1628 0.9231 0.249 Uiso 0.5 1 calc GR . . . .
N1 N 0.7238(8) 0.5561(5) 0.624(2) 0.150(5) Uani 0.5 1 d D U . . .
H1A H 0.6832 0.5631 0.6453 0.180 Uiso 0.5 1 d DR . . . .
H1B H 0.7271(19) 0.5443(8) 0.537(2) 0.21(5) Uiso 1 1 d D . . . .
C19 C 0.7619(7) 0.5345(4) 0.7415(15) 0.101(4) Uani 0.5 1 d D U . . .
H19A H 0.8113 0.5356 0.7333 0.152 Uiso 0.5 1 d R . . . .
H19B H 0.7473 0.5080 0.7428 0.152 Uiso 0.5 1 d R . . . .
H19C H 0.7530 0.5469 0.8337 0.152 Uiso 0.5 1 d R . . . .
C20 C 0.7534(12) 0.5949(5) 0.590(3) 0.184(7) Uani 0.5 1 d D U . . .
H20A H 0.7206 0.6147 0.6090 0.276 Uiso 0.5 1 calc GR . . . .
H20B H 0.7613 0.5959 0.4858 0.276 Uiso 0.5 1 calc GR . . . .
H20C H 0.7971 0.5989 0.6545 0.276 Uiso 0.5 1 calc GR . . . .

loop_
_atom_site_aniso_label
_atom_site_aniso_U_11
_atom_site_aniso_U_22
_atom_site_aniso_U_33
_atom_site_aniso_U_23
_atom_site_aniso_U_13
_atom_site_aniso_U_12
Cu1 0.0785(5) 0.0246(3) 0.0526(4) 0.0012(2) -0.0136(3) -0.0254(3)
S1 0.0290(3) 0.0087(3) 0.0343(4) -0.0001(2) -0.0145(3) -0.0002(2)
S2 0.0323(3) 0.0087(3) 0.0224(3) -0.00037(19) -0.0113(2) 0.0001(2)
O1 0.0779(18) 0.0209(11) 0.0539(14) 0.0012(10) -0.0167(12) -0.0268(11)
O2 0.0489(13) 0.0261(10) 0.0420(12) -0.0064(9) -0.0087(10) -0.0169(9)
O3 0.0454(12) 0.0316(11) 0.0420(12) -0.0179(9) 0.0048(10) -0.0195(9)
O4 0.0498(14) 0.0445(14) 0.0645(16) -0.0356(12) 0.0112(12) -0.0148(11)
C1 0.0412(15) 0.0183(12) 0.0355(14) -0.0060(10) 0.0003(12) -0.0135(11)
C2 0.0341(13) 0.0151(12) 0.0305(13) -0.0057(9) 0.0004(11) -0.0093(10)
C3 0.0465(16) 0.0141(11) 0.0278(13) 0.0021(9) -0.0023(11) -0.0088(10)
C4 0.0432(15) 0.0143(11) 0.0223(12) 0.0005(9) -0.0042(10) -0.0057(10)
C5 0.0281(12) 0.0106(10) 0.0219(11) -0.0023(8) -0.0024(9) -0.0033(8)
C6 0.0298(13) 0.0127(11) 0.0253(12) 0.0015(9) -0.0036(10) -0.0037(9)
C7 0.0320(13) 0.0185(12) 0.0263(12) -0.0016(9) -0.0077(10) -0.0055(10)
C8 0.0295(12) 0.0080(10) 0.0217(11) 0.0002(8) -0.0016(9) -0.0008(8)
C9 0.0281(16) 0.0084(14) 0.0231(16) 0.000 -0.0078(13) 0.000
C10 0.0271(16) 0.0079(14) 0.0209(15) 0.000 -0.0062(12) 0.000
C11 0.0341(13) 0.0079(10) 0.0225(11) 0.0011(8) -0.0059(10) -0.0011(9)
C12 0.0338(13) 0.0100(10) 0.0193(10) 0.0014(8) -0.0053(9) -0.0019(9)
C13 0.0332(14) 0.0199(12) 0.0307(13) -0.0066(10) -0.0014(11) -0.0018(10)
C14 0.0306(13) 0.0211(13) 0.0356(14) -0.0061(10) -0.0014(11) -0.0072(10)
C15 0.0369(14) 0.0155(11) 0.0252(12) -0.0050(9) -0.0032(10) -0.0072(10)
C16 0.0371(14) 0.0165(11) 0.0261(12) -0.0053(9) -0.0007(10) -0.0027(10)
C17 0.0301(13) 0.0149(11) 0.0289(12) -0.0014(9) -0.0048(10) -0.0030(9)
C18 0.0432(16) 0.0192(13) 0.0343(14) -0.0081(11) -0.0020(12) -0.0094(11)
O5 0.206(10) 0.093(6) 0.154(8) -0.006(6) 0.006(8) 0.005(7)
N2 0.121(5) 0.067(4) 0.099(5) 0.011(4) -0.019(4) -0.004(4)
C21 0.097(6) 0.050(4) 0.049(4) -0.001(3) 0.015(4) 0.014(4)
C22 0.131(6) 0.076(5) 0.089(5) 0.009(5) 0.007(5) 0.001(5)
C23 0.202(12) 0.147(11) 0.131(10) -0.014(9) -0.042(9) -0.019(10)
N1 0.134(7) 0.156(8) 0.154(8) -0.009(7) -0.001(6) 0.024(7)
C19 0.076(6) 0.107(8) 0.114(8) -0.041(7) -0.012(6) -0.002(6)
C20 0.142(11) 0.201(12) 0.203(13) 0.001(11) 0.001(11) 0.014(11)

loop_
_atom_type_symbol
_atom_type_description
_atom_type_scat_dispersion_real
_atom_type_scat_dispersion_imag
_atom_type_scat_source
C C 0.0030 0.0020 'International Tables Vol C Tables 4.2.6.8 and 6.1.1.4'
H H 0.0000 0.0000 'International Tables Vol C Tables 4.2.6.8 and 6.1.1.4'
Cu Cu 0.3200 1.2650 'International Tables Vol C Tables 4.2.6.8 and 6.1.1.4'
N N 0.0060 0.0030 'International Tables Vol C Tables 4.2.6.8 and 6.1.1.4'
O O 0.0110 0.0060 'International Tables Vol C Tables 4.2.6.8 and 6.1.1.4'
S S 0.1250 0.1230 'International Tables Vol C Tables 4.2.6.8 and 6.1.1.4'

loop_
_geom_angle_atom_site_label_1
_geom_angle_atom_site_label_2
_geom_angle_atom_site_label_3
_geom_angle
_geom_angle_site_symmetry_1
_geom_angle_site_symmetry_3
_geom_angle_publ_flag
O1 Cu1 O1 180.0 7_667 . ?
C9 S1 C8 95.97(12) . . ?
C10 S2 C11 95.53(12) . . ?
C1 O1 Cu1 126.1(2) . . ?
C18 O3 H3 107(3) . . ?
O1 C1 C2 115.8(3) . . ?
O2 C1 O1 125.7(2) . . ?
O2 C1 C2 118.5(2) . . ?
C3 C2 C1 120.2(2) . . ?
C7 C2 C1 120.7(2) . . ?
C7 C2 C3 119.1(2) . . ?
C2 C3 H3A 119.7 . . ?
C4 C3 C2 120.6(2) . . ?
C4 C3 H3A 119.7 . . ?
C3 C4 H4 119.7 . . ?
C3 C4 C5 120.7(2) . . ?
C5 C4 H4 119.7 . . ?
C4 C5 C8 121.2(2) . . ?
C6 C5 C4 118.6(2) . . ?
C6 C5 C8 120.1(2) . . ?
C5 C6 H6 119.6 . . ?
C7 C6 C5 120.8(2) . . ?
C7 C6 H6 119.6 . . ?
C2 C7 H7 119.9 . . ?
C6 C7 C2 120.3(2) . . ?
C6 C7 H7 119.9 . . ?
C5 C8 S1 113.55(17) . . ?
C8 C8 S1 116.76(8) 2_656 . ?
C8 C8 C5 129.62(13) 2_656 . ?
S1 C9 S1 114.50(18) 2_656 . ?
C10 C9 S1 122.75(9) . 2_656 ?
C10 C9 S1 122.75(9) . . ?
S2 C10 S2 114.70(17) 2_656 . ?
C9 C10 S2 122.65(9) . 2_656 ?
C9 C10 S2 122.65(9) . . ?
C11 C11 S2 117.08(8) 2_656 . ?
C11 C11 C12 126.21(14) 2_656 . ?
C12 C11 S2 116.34(17) . . ?
C13 C12 C11 121.5(2) . . ?
C17 C12 C11 119.1(2) . . ?
C17 C12 C13 119.3(2) . . ?
C12 C13 H13 119.9 . . ?
C14 C13 C12 120.2(3) . . ?
C14 C13 H13 119.9 . . ?
C13 C14 H14 119.9 . . ?
C13 C14 C15 120.3(3) . . ?
C15 C14 H14 119.9 . . ?
C14 C15 C18 121.3(2) . . ?
C16 C15 C14 119.7(2) . . ?
C16 C15 C18 118.9(2) . . ?
C15 C16 H16 120.1 . . ?
C17 C16 C15 119.9(2) . . ?
C17 C16 H16 120.1 . . ?
C12 C17 H17 119.7 . . ?
C16 C17 C12 120.6(2) . . ?
C16 C17 H17 119.7 . . ?
O3 C18 C15 113.4(2) . . ?
O4 C18 O3 124.5(2) . . ?
O4 C18 C15 122.1(3) . . ?
C21 N2 C22 115.8(9) . . ?
C21 N2 C23 130.6(11) . . ?
C23 N2 C22 103.6(11) . . ?
N2 C21 H21A 109.5 . . ?
N2 C21 H21B 109.5 . . ?
N2 C21 H21C 109.5 . . ?
H21A C21 H21B 109.5 . . ?
H21A C21 H21C 109.5 . . ?
H21B C21 H21C 109.5 . . ?
O5 C22 N2 125.4(12) . . ?
O5 C22 H22 117.3 . . ?
N2 C22 H22 117.3 . . ?
N2 C23 H23A 109.5 . . ?
N2 C23 H23B 109.5 . . ?
N2 C23 H23C 109.5 . . ?
H23A C23 H23B 109.5 . . ?
H23A C23 H23C 109.5 . . ?
H23B C23 H23C 109.5 . . ?
H1A N1 H1B 119.8 . . ?
C19 N1 H1A 112.3 . . ?
C19 N1 H1B 108.1(18) . . ?
C19 N1 C20 116.8(14) . . ?
C20 N1 H1A 99.6 . . ?
C20 N1 H1B 99.8(19) . . ?
N1 C19 H19A 110.0 . . ?
N1 C19 H19B 113.2 . . ?
N1 C19 H19C 105.1 . . ?
H19A C19 H19B 109.5 . . ?
H19A C19 H19C 109.5 . . ?
H19B C19 H19C 109.5 . . ?
N1 C20 H20A 109.5 . . ?
N1 C20 H20B 109.5 . . ?
N1 C20 H20C 109.5 . . ?
H20A C20 H20B 109.5 . . ?
H20A C20 H20C 109.5 . . ?
H20B C20 H20C 109.5 . . ?

loop_
_geom_bond_atom_site_label_1
_geom_bond_atom_site_label_2
_geom_bond_distance
_geom_bond_site_symmetry_2
_geom_bond_publ_flag
Cu1 O1 1.835(2) 7_667 ?
Cu1 O1 1.835(2) . ?
S1 C8 1.766(2) . ?
S1 C9 1.7508(18) . ?
S2 C10 1.7555(17) . ?
S2 C11 1.763(2) . ?
O1 C1 1.258(4) . ?
O2 C1 1.244(4) . ?
O3 H3 0.801(19) . ?
O3 C18 1.310(4) . ?
O4 C18 1.210(4) . ?
C1 C2 1.502(3) . ?
C2 C3 1.399(4) . ?
C2 C7 1.395(4) . ?
C3 H3A 0.9300 . ?
C3 C4 1.380(3) . ?
C4 H4 0.9300 . ?
C4 C5 1.403(3) . ?
C5 C6 1.397(3) . ?
C5 C8 1.485(3) . ?
C6 H6 0.9300 . ?
C6 C7 1.391(3) . ?
C7 H7 0.9300 . ?
C8 C8 1.354(5) 2_656 ?
C9 S1 1.7507(18) 2_656 ?
C9 C10 1.347(4) . ?
C10 S2 1.7555(17) 2_656 ?
C11 C11 1.350(5) 2_656 ?
C11 C12 1.482(3) . ?
C12 C13 1.397(4) . ?
C12 C17 1.393(4) . ?
C13 H13 0.9300 . ?
C13 C14 1.387(4) . ?
C14 H14 0.9300 . ?
C14 C15 1.395(4) . ?
C15 C16 1.392(4) . ?
C15 C18 1.502(3) . ?
C16 H16 0.9300 . ?
C16 C17 1.389(3) . ?
C17 H17 0.9300 . ?
O5 C22 1.194(12) . ?
N2 C21 1.409(10) . ?
N2 C22 1.498(12) . ?
N2 C23 1.451(14) . ?
C21 H21A 0.9600 . ?
C21 H21B 0.9600 . ?
C21 H21C 0.9600 . ?
C22 H22 0.9300 . ?
C23 H23A 0.9600 . ?
C23 H23B 0.9600 . ?
C23 H23C 0.9600 . ?
N1 H1A 0.8598 . ?
N1 H1B 0.89(2) . ?
N1 C19 1.412(14) . ?
N1 C20 1.505(15) . ?
C19 H19A 0.9598 . ?
C19 H19B 0.9604 . ?
C19 H19C 0.9601 . ?
C20 H20A 0.9600 . ?
C20 H20B 0.9600 . ?
C20 H20C 0.9600 . ?

loop_
_geom_hbond_atom_site_label_D
_geom_hbond_atom_site_label_H
_geom_hbond_atom_site_label_A
_geom_hbond_distance_DH
_geom_hbond_distance_HA
_geom_hbond_distance_DA
_geom_hbond_angle_DHA
_geom_hbond_site_symmetry_A
O3 H3 O2 0.801(19) 1.79(2) 2.569(3) 165(5) 3_444

loop_
_geom_torsion_atom_site_label_1
_geom_torsion_atom_site_label_2
_geom_torsion_atom_site_label_3
_geom_torsion_atom_site_label_4
_geom_torsion
_geom_torsion_site_symmetry_1
_geom_torsion_site_symmetry_2
_geom_torsion_site_symmetry_3
_geom_torsion_site_symmetry_4
_geom_torsion_publ_flag
Cu1 O1 C1 O2 -0.4(5) . . . . ?
Cu1 O1 C1 C2 179.3(2) . . . . ?
S1 C9 C10 S2 -173.85(4) . . . . ?
S1 C9 C10 S2 6.15(4) 2_656 . . . ?
S1 C9 C10 S2 -173.85(4) 2_656 . . 2_656 ?
S1 C9 C10 S2 6.15(4) . . . 2_656 ?
S2 C11 C12 C13 -57.3(3) . . . . ?
S2 C11 C12 C17 119.1(2) . . . . ?
O1 C1 C2 C3 4.4(4) . . . . ?
O1 C1 C2 C7 -174.8(3) . . . . ?
O2 C1 C2 C3 -175.9(3) . . . . ?
O2 C1 C2 C7 4.8(4) . . . . ?
C1 C2 C3 C4 -178.8(3) . . . . ?
C1 C2 C7 C6 178.0(3) . . . . ?
C2 C3 C4 C5 1.1(4) . . . . ?
C3 C2 C7 C6 -1.3(4) . . . . ?
C3 C4 C5 C6 -1.9(4) . . . . ?
C3 C4 C5 C8 -179.5(3) . . . . ?
C4 C5 C6 C7 1.1(4) . . . . ?
C4 C5 C8 S1 145.0(2) . . . . ?
C4 C5 C8 C8 -31.9(5) . . . 2_656 ?
C5 C6 C7 C2 0.5(4) . . . . ?
C6 C5 C8 S1 -32.5(3) . . . . ?
C6 C5 C8 C8 150.6(4) . . . 2_656 ?
C7 C2 C3 C4 0.5(4) . . . . ?
C8 S1 C9 S1 -0.42(8) . . . 2_656 ?
C8 S1 C9 C10 179.58(8) . . . . ?
C8 C5 C6 C7 178.7(2) . . . . ?
C9 S1 C8 C5 -175.84(17) . . . . ?
C9 S1 C8 C8 1.5(3) . . . 2_656 ?
C10 S2 C11 C11 2.2(3) . . . 2_656 ?
C10 S2 C11 C12 -171.23(19) . . . . ?
C11 S2 C10 S2 -0.64(9) . . . 2_656 ?
C11 S2 C10 C9 179.37(9) . . . . ?
C11 C11 C12 C13 129.9(4) 2_656 . . . ?
C11 C11 C12 C17 -53.7(5) 2_656 . . . ?
C11 C12 C13 C14 177.2(2) . . . . ?
C11 C12 C17 C16 -175.1(2) . . . . ?
C12 C13 C14 C15 -2.7(4) . . . . ?
C13 C12 C17 C16 1.4(4) . . . . ?
C13 C14 C15 C16 2.6(4) . . . . ?
C13 C14 C15 C18 -176.1(3) . . . . ?
C14 C15 C16 C17 -0.4(4) . . . . ?
C14 C15 C18 O3 -11.6(4) . . . . ?
C14 C15 C18 O4 167.6(3) . . . . ?
C15 C16 C17 C12 -1.5(4) . . . . ?
C16 C15 C18 O3 169.7(3) . . . . ?
C16 C15 C18 O4 -11.1(4) . . . . ?
C17 C12 C13 C14 0.8(4) . . . . ?
C18 C15 C16 C17 178.2(2) . . . . ?
C21 N2 C22 O5 170.2(16) . . . . ?
C23 N2 C22 O5 21(2) . . . . ?

loop_
_smtbx_masks_void_nr
_smtbx_masks_void_average_x
_smtbx_masks_void_average_y
_smtbx_masks_void_average_z
_smtbx_masks_void_volume
_smtbx_masks_void_count_electrons
_smtbx_masks_void_content
1 0.000 0.500 -0.314 763.1 32.7 0.5(C3H7NO)
2 0.500 0.000 -0.736 763.1 32.7 2(H2O)
